data_7220125
loop_
_publ_author_name
'zhang, xiutang'
'Fan, Liming'
'Fan, Weiliu'
'Li, Bin'
'Liu, Xinzheng'
'Zhao, Xian'

_publ_section_title
;
 Hydrothermal Syntheses, Structural Characterizations, and Magnetic
 Properties of Five MOFs Assembled From C2-Symmetric Ligand of
 1,3-Di((2',4'-dicarboxylphenyl)benzene with Various Coodination modes
;
_journal_name_full 'RSC Adv.'
_journal_paper_doi 10.1039/C5RA04559B
_journal_year 2015
_chemical_formula_sum 'C46 H36 N8 Ni2 O11'
_chemical_formula_weight 994.25
_chemical_name_systematic
; 
 ? 
;
_space_group_IT_number 15
_symmetry_cell_setting monoclinic
_symmetry_space_group_name_Hall '-C 2yc'
_symmetry_space_group_name_H-M 'C 1 2/c 1'
_atom_sites_solution_hydrogens geom
_atom_sites_solution_primary direct
_atom_sites_solution_secondary difmap
_audit_creation_method SHELXL-97
_audit_update_record
;
2015-04-13 deposited with the CCDC.
2015-04-14 downloaded from the CCDC.
;
_cell_angle_alpha 90.00
_cell_angle_beta 120.5704(9)
_cell_angle_gamma 90.00
_cell_formula_units_Z 8
_cell_length_a 42.0250(14)
_cell_length_b 11.1915(4)
_cell_length_c 23.6784(8)
_cell_measurement_reflns_used 9760
_cell_measurement_temperature 296(2)
_cell_measurement_theta_max 27.18
_cell_measurement_theta_min 3.13
_cell_volume 9588.6(6)
_computing_cell_refinement 'Bruker SAINT'
_computing_data_collection 'Bruker APEX2'
_computing_data_reduction 'Bruker SAINT'
_computing_molecular_graphics 'Bruker SHELXTL'
_computing_publication_material 'Bruker SHELXTL'
_computing_structure_refinement 'SHELXL-2013 (Sheldrick 2013)'
_computing_structure_solution 'SHELXS-97 (Sheldrick 2008)'
_diffrn_ambient_temperature 296(2)
_diffrn_measured_fraction_theta_full 0.994
_diffrn_measured_fraction_theta_max 0.994
_diffrn_measurement_device_type 'Bruker APEX-II CCD'
_diffrn_measurement_method '\f and \w scans'
_diffrn_radiation_monochromator graphite
_diffrn_radiation_source 'fine-focus sealed tube'
_diffrn_radiation_type MoK\a
_diffrn_radiation_wavelength 0.71073
_diffrn_reflns_av_R_equivalents 0.0542
_diffrn_reflns_av_sigmaI/netI 0.0296
_diffrn_reflns_limit_h_max 49
_diffrn_reflns_limit_h_min -49
_diffrn_reflns_limit_k_max 13
_diffrn_reflns_limit_k_min -13
_diffrn_reflns_limit_l_max 28
_diffrn_reflns_limit_l_min -28
_diffrn_reflns_number 61896
_diffrn_reflns_theta_full 25.00
_diffrn_reflns_theta_max 25.00
_diffrn_reflns_theta_min 2.96
_diffrn_standards_number 0
_exptl_absorpt_coefficient_mu 0.851
_exptl_absorpt_correction_T_max 0.8482
_exptl_absorpt_correction_T_min 0.8348
_exptl_absorpt_correction_type multi-scan
_exptl_absorpt_process_details sadabs
_exptl_crystal_colour brown
_exptl_crystal_density_diffrn 1.377
_exptl_crystal_density_method 'not measured'
_exptl_crystal_description block
_exptl_crystal_F_000 4096
_exptl_crystal_size_max 0.22
_exptl_crystal_size_mid 0.21
_exptl_crystal_size_min 0.20
_refine_diff_density_max 0.935
_refine_diff_density_min -0.592
_refine_diff_density_rms 0.086
_refine_ls_extinction_method none
_refine_ls_goodness_of_fit_ref 1.064
_refine_ls_hydrogen_treatment mixed
_refine_ls_matrix_type full
_refine_ls_number_parameters 786
_refine_ls_number_reflns 8387
_refine_ls_number_restraints 329
_refine_ls_restrained_S_all 1.074
_refine_ls_R_factor_all 0.0602
_refine_ls_R_factor_gt 0.0445
_refine_ls_shift/su_max 0.004
_refine_ls_shift/su_mean 0.000
_refine_ls_structure_factor_coef Fsqd
_refine_ls_weighting_details 'calc w=1/[\s^2^(Fo^2^)+(0.0699P)^2^+21.3256P] where P=(Fo^2^+2Fc^2^)/3'
_refine_ls_weighting_scheme calc
_refine_ls_wR_factor_gt 0.1166
_refine_ls_wR_factor_ref 0.1274
_reflns_number_gt 6782
_reflns_number_total 8387
_reflns_threshold_expression >2sigma(I)
_cod_data_source_file c5ra04559b2.cif
_cod_data_source_block 3
_cod_original_sg_symbol_H-M C2/c
_cod_database_code 7220125

loop_
_symmetry_equiv_pos_as_xyz
'x, y, z'
'-x, y, -z+1/2'
'x+1/2, y+1/2, z'
'-x+1/2, y+1/2, -z+1/2'
'-x, -y, -z'
'x, -y, z-1/2'
'-x+1/2, -y+1/2, -z'
'x+1/2, -y+1/2, z-1/2'

loop_
_atom_site_label
_atom_site_type_symbol
_atom_site_fract_x
_atom_site_fract_y
_atom_site_fract_z
_atom_site_U_iso_or_equiv
_atom_site_adp_type
_atom_site_occupancy
_atom_site_symmetry_multiplicity
_atom_site_calc_flag
_atom_site_refinement_flags
_atom_site_disorder_assembly
_atom_site_disorder_group
C1 C 1.08640(9) 0.1627(3) -0.38944(17) 0.0357(8) Uani 1 1 d . A .
H1A H 1.0708 0.2066 -0.4268 0.043 Uiso 1 1 calc R . .
C2 C 1.13415(11) 0.0971(4) -0.3049(2) 0.0609(13) Uani 1 1 d . . .
H2A H 1.1586 0.0877 -0.2716 0.073 Uiso 1 1 calc R . .
C3 C 1.10596(11) 0.0320(4) -0.3111(2) 0.0641(13) Uani 1 1 d . A .
H3A H 1.1071 -0.0301 -0.2841 0.077 Uiso 1 1 calc R . .
C4 C 1.03807(10) 0.0310(4) -0.3933(2) 0.0352(11) Uani 0.919(7) 1 d PDU A 1
C4A C 1.0387(5) 0.061(4) -0.3736(19) 0.025(14) Uani 0.081(7) 1 d PDU A 2
C5 C 1.03255(11) -0.0873(3) -0.3843(2) 0.0498(13) Uani 0.919(7) 1 d PDU A 1
H5A H 1.0526 -0.1381 -0.3610 0.060 Uiso 0.919(7) 1 calc PR A 1
C5A C 1.0338(7) -0.023(4) -0.3362(17) 0.069(17) Uani 0.081(7) 1 d PDU A 2
H5AA H 1.0541 -0.0613 -0.3018 0.082 Uiso 0.081(7) 1 calc PR A 2
C6 C 0.99718(11) -0.1291(4) -0.4101(2) 0.0550(14) Uani 0.919(7) 1 d PDU A 1
H6A H 0.9934 -0.2083 -0.4032 0.066 Uiso 0.919(7) 1 calc PR A 1
C6A C 0.9986(9) -0.051(4) -0.350(2) 0.09(2) Uani 0.081(7) 1 d PDU A 2
H6AA H 0.9951 -0.1079 -0.3251 0.103 Uiso 0.081(7) 1 calc PR A 2
C7 C 0.96713(11) -0.0554(3) -0.4461(2) 0.0458(12) Uani 0.919(7) 1 d PDU A 1
H7A H 0.9432 -0.0843 -0.4629 0.055 Uiso 0.919(7) 1 calc PR A 1
C7A C 0.9685(7) 0.006(4) -0.400(2) 0.073(18) Uani 0.081(7) 1 d PDU A 2
H7AA H 0.9449 -0.0101 -0.4084 0.088 Uiso 0.081(7) 1 calc PR A 2
C8 C 0.97306(11) 0.0613(4) -0.4567(2) 0.0345(12) Uani 0.919(7) 1 d PDU A 1
C8A C 0.9734(6) 0.088(4) -0.4389(13) 0.017(13) Uani 0.081(7) 1 d PDU A 2
C9 C 1.00846(11) 0.1057(6) -0.4292(3) 0.034(3) Uani 0.919(7) 1 d PDU A 1
H9A H 1.0123 0.1856 -0.4347 0.041 Uiso 0.919(7) 1 calc PR A 1
C9A C 1.0087(9) 0.118(6) -0.424(3) 0.04(4) Uani 0.081(7) 1 d PDU A 2
H9AA H 1.0122 0.1779 -0.4474 0.047 Uiso 0.081(7) 1 calc PR A 2
C10 C 0.94205(9) 0.2467(3) -0.52015(16) 0.0321(7) Uani 1 1 d . A .
H10A H 0.9633 0.2917 -0.5070 0.039 Uiso 1 1 calc R . .
C11 C 0.90592(10) 0.1008(4) -0.5279(2) 0.0530(11) Uani 1 1 d . A .
H11A H 0.8970 0.0287 -0.5220 0.064 Uiso 1 1 calc R . .
C12 C 0.88589(10) 0.1897(3) -0.5678(2) 0.0473(10) Uani 1 1 d . A .
H12A H 0.8603 0.1889 -0.5950 0.057 Uiso 1 1 calc R . .
C13 C 1.17198(10) 0.7674(3) 0.03818(16) 0.0397(8) Uani 1 1 d DU . .
H13A H 1.1653 0.6948 0.0160 0.048 Uiso 0.456(18) 1 calc PR B 1
H13B H 1.1585 0.7063 0.0092 0.048 Uiso 0.544(18) 1 d PR B 2
C14 C 1.1811(4) 0.9087(7) 0.1064(5) 0.040(3) Uani 0.456(18) 1 d PDU . 1
H14A H 1.1804 0.9520 0.1393 0.047 Uiso 0.456(18) 1 calc PR B 1
C14A C 1.1959(4) 0.8844(10) 0.1211(5) 0.058(3) Uani 0.544(18) 1 d PDU . 2
H14B H 1.2023 0.9184 0.1613 0.070 Uiso 0.544(18) 1 calc PR B 2
C15 C 1.1922(4) 0.9525(8) 0.0654(5) 0.039(3) Uani 0.456(18) 1 d PDU . 1
H15A H 1.2030 1.0263 0.0680 0.047 Uiso 0.456(18) 1 calc PR B 1
C15A C 1.2095(4) 0.9189(11) 0.0824(5) 0.065(3) Uani 0.544(18) 1 d PDU . 2
H15B H 1.2260 0.9810 0.0905 0.078 Uiso 0.544(18) 1 calc PR B 2
C16 C 1.1887(4) 0.8779(13) -0.0352(5) 0.048(4) Uani 0.456(18) 1 d PDU . 1
C16A C 1.1981(3) 0.8465(10) -0.0276(4) 0.034(3) Uani 0.544(18) 1 d PDU . 2
C17 C 1.2183(4) 0.9365(14) -0.0319(6) 0.061(4) Uani 0.456(18) 1 d PDU . 1
H17A H 1.2354 0.9749 0.0066 0.073 Uiso 0.456(18) 1 calc PR B 1
C17A C 1.2310(3) 0.8876(11) -0.0201(4) 0.052(3) Uani 0.544(18) 1 d PDU . 2
H17B H 1.2494 0.9172 0.0201 0.062 Uiso 0.544(18) 1 calc PR B 2
C18 C 1.2229(4) 0.9385(15) -0.0856(6) 0.065(4) Uani 0.456(18) 1 d PDU . 1
H18A H 1.2434 0.9762 -0.0826 0.078 Uiso 0.456(18) 1 calc PR B 1
C18A C 1.2363(3) 0.8844(12) -0.0729(4) 0.059(3) Uani 0.544(18) 1 d PDU . 2
H18B H 1.2588 0.9084 -0.0674 0.071 Uiso 0.544(18) 1 calc PR B 2
C19 C 1.1974(4) 0.8853(14) -0.1435(6) 0.052(4) Uani 0.456(18) 1 d PDU . 1
H19A H 1.1997 0.8886 -0.1805 0.063 Uiso 0.456(18) 1 calc PR B 1
C19A C 1.2088(3) 0.8465(11) -0.1334(4) 0.047(3) Uani 0.544(18) 1 d PDU . 2
H19B H 1.2121 0.8504 -0.1693 0.057 Uiso 0.544(18) 1 calc PR B 2
C20 C 1.1682(4) 0.8270(15) -0.1445(5) 0.037(4) Uani 0.456(18) 1 d PDU . 1
C20A C 1.1760(3) 0.8023(13) -0.1408(4) 0.037(4) Uani 0.544(18) 1 d PDU . 2
C21 C 1.1631(4) 0.8226(16) -0.0916(6) 0.033(4) Uani 0.456(18) 1 d PDU . 1
H21A H 1.1429 0.7834 -0.0942 0.039 Uiso 0.456(18) 1 calc PR B 1
C21A C 1.1716(3) 0.8013(14) -0.0866(5) 0.036(4) Uani 0.544(18) 1 d PDU . 2
H21B H 1.1501 0.7693 -0.0904 0.043 Uiso 0.544(18) 1 calc PR B 2
C22 C 1.10753(11) 0.7500(3) -0.22103(18) 0.0419(9) Uani 1 1 d . B .
H22A H 1.0963 0.7754 -0.1979 0.050 Uiso 1 1 calc R . .
C23 C 1.09127(10) 0.6924(3) -0.27873(17) 0.0366(8) Uani 1 1 d . . .
H23A H 1.0665 0.6710 -0.3026 0.044 Uiso 1 1 calc R . .
C24 C 1.14817(10) 0.7137(3) -0.25035(17) 0.0400(8) Uani 1 1 d . B .
H24A H 1.1704 0.7104 -0.2500 0.048 Uiso 1 1 calc R . .
C25 C 1.04581(8) 0.4544(3) -0.37436(16) 0.0310(7) Uani 1 1 d . . .
C26 C 1.00625(8) 0.4550(3) -0.38995(16) 0.0286(7) Uani 1 1 d . . .
C27 C 0.99643(9) 0.3844(3) -0.35311(17) 0.0376(8) Uani 1 1 d . . .
H27A H 1.0140 0.3350 -0.3205 0.045 Uiso 1 1 calc R . .
C28 C 0.96076(9) 0.3869(3) -0.36444(17) 0.0374(8) Uani 1 1 d . . .
H28A H 0.9548 0.3406 -0.3385 0.045 Uiso 1 1 calc R . .
C29 C 0.93368(8) 0.4574(3) -0.41385(15) 0.0267(7) Uani 1 1 d . . .
C30 C 0.94321(8) 0.5270(3) -0.45221(14) 0.0236(6) Uani 1 1 d . F .
C31 C 0.97941(8) 0.5258(3) -0.43958(15) 0.0264(7) Uani 1 1 d . . .
H31A H 0.9857 0.5731 -0.4647 0.032 Uiso 1 1 calc R . .
C32 C 0.91557(8) 0.6141(3) -0.50201(15) 0.0260(7) Uani 1 1 d . . .
C33 C 0.89575(8) 0.4588(3) -0.42428(15) 0.0265(7) Uani 1 1 d . . .
C34 C 0.88941(9) 0.4976(3) -0.37517(16) 0.0363(8) Uani 1 1 d . . .
H34A H 0.9090 0.5251 -0.3356 0.044 Uiso 1 1 calc R . .
C35 C 0.85386(9) 0.4958(3) -0.38489(16) 0.0381(8) Uani 1 1 d . . .
H35A H 0.8497 0.5238 -0.3523 0.046 Uiso 1 1 calc R . .
C36 C 0.82505(9) 0.4528(3) -0.44228(16) 0.0322(8) Uani 1 1 d . . .
H36A H 0.8014 0.4520 -0.4482 0.039 Uiso 1 1 calc R . .
C37 C 0.83048(8) 0.4099(3) -0.49229(15) 0.0269(7) Uani 1 1 d . . .
C38 C 0.86611(8) 0.4155(3) -0.48235(15) 0.0281(7) Uani 1 1 d . . .
H38A H 0.8702 0.3897 -0.5155 0.034 Uiso 1 1 calc R . .
C39 C 0.79947(8) 0.3531(3) -0.55173(14) 0.0262(7) Uani 1 1 d . . .
C40 C 0.77532(9) 0.2781(3) -0.54445(15) 0.0323(7) Uani 1 1 d . . .
H40A H 0.7792 0.2648 -0.5026 0.039 Uiso 1 1 calc R . .
C41 C 0.74591(9) 0.2232(3) -0.59710(15) 0.0336(8) Uani 1 1 d . . .
H41A H 0.7305 0.1730 -0.5904 0.040 Uiso 1 1 calc R . .
C42 C 0.73918(8) 0.2422(3) -0.66007(15) 0.0293(7) Uani 1 1 d . . .
C43 C 0.76322(8) 0.3146(3) -0.66849(15) 0.0291(7) Uani 1 1 d . . .
H43A H 0.7592 0.3268 -0.7105 0.035 Uiso 1 1 calc R . .
C44 C 0.79327(8) 0.3694(3) -0.61541(15) 0.0259(7) Uani 1 1 d . . .
C45 C 0.81822(8) 0.4440(3) -0.62961(14) 0.0243(7) Uani 1 1 d . . .
C46 C 0.70628(9) 0.1860(3) -0.71767(16) 0.0314(7) Uani 1 1 d . . .
N1 N 1.12205(7) 0.1795(2) -0.35428(14) 0.0346(7) Uani 1 1 d . . .
N2 N 1.07481(7) 0.0755(3) -0.36573(14) 0.0384(7) Uani 1 1 d D . .
N3 N 0.94191(7) 0.1359(2) -0.49743(14) 0.0343(6) Uani 1 1 d D . .
N4 N 0.90865(7) 0.2829(2) -0.56283(13) 0.0292(6) Uani 1 1 d . . .
N5 N 1.17123(8) 0.7912(2) 0.09179(13) 0.0359(7) Uani 1 1 d D . .
N6 N 1.1840(4) 0.8652(9) 0.0199(5) 0.034(3) Uani 0.456(18) 1 d PDU . 1
N6A N 1.1943(3) 0.8441(10) 0.0291(4) 0.039(3) Uani 0.544(18) 1 d PDU . 2
N7 N 1.11698(8) 0.6698(3) -0.29726(13) 0.0328(6) Uani 1 1 d . . .
N8 N 1.14414(9) 0.7640(3) -0.20279(13) 0.0404(7) Uani 1 1 d D . .
O1 O 1.05527(6) 0.5328(2) -0.40122(11) 0.0315(5) Uani 1 1 d . . .
O1W O 1.06408(17) 0.7803(5) -0.1430(3) 0.1205(18) Uani 0.88 1 d PU C 1
O1WA O 1.0085(7) 0.655(2) -0.2569(13) 0.062(6) Uani 0.13 1 d PU . 2
O2 O 1.06673(7) 0.3776(3) -0.33453(15) 0.0557(8) Uani 1 1 d . . .
O2W O 1.2345(4) 0.9065(14) -0.2357(7) 0.133(5) Uani 0.37 1 d PU D 1
O2WA O 1.2482(9) 0.801(3) -0.1844(16) 0.089(9) Uani 0.13 1 d PU E 2
O3 O 0.91573(7) 0.7160(2) -0.48344(12) 0.0493(7) Uani 1 1 d . F 1
O3W O 0.8963(6) 0.070(2) -0.3647(11) 0.205(8) Uani 0.37 1 d PU G 1
O3WA O 0.8731(10) 0.178(3) -0.3455(18) 0.105(10) Uani 0.13 1 d PU H 2
O4 O 0.89372(6) 0.57896(19) -0.56035(10) 0.0284(5) Uani 1 1 d . . .
O5 O 0.81623(6) 0.5543(2) -0.62655(11) 0.0330(5) Uani 1 1 d . . .
O6 O 0.83903(6) 0.3871(2) -0.64384(11) 0.0308(5) Uani 1 1 d . . .
O7 O 0.69686(6) 0.2274(2) -0.77296(10) 0.0328(5) Uani 1 1 d . . .
O8 O 0.69035(7) 0.1032(3) -0.70570(12) 0.0553(8) Uani 1 1 d . . .
O9 O 1.13133(6) 0.4237(2) -0.31489(11) 0.0273(5) Uani 1 1 d D . .
H9WB H 1.1117(6) 0.395(3) -0.3177(18) 0.040(10) Uiso 1 1 d D . .
H9WA H 1.1495(9) 0.420(5) -0.2751(10) 0.079(16) Uiso 1 1 d D . .
Ni1 Ni 1.108795(10) 0.56844(4) -0.376777(18) 0.02385(13) Uani 1 1 d . . .
Ni2 Ni 1.151799(10) 0.31856(4) -0.362732(18) 0.02465(13) Uani 1 1 d . . .

loop_
_atom_site_aniso_label
_atom_site_aniso_U_11
_atom_site_aniso_U_22
_atom_site_aniso_U_33
_atom_site_aniso_U_23
_atom_site_aniso_U_13
_atom_site_aniso_U_12
C1 0.0341(19) 0.0302(18) 0.0386(19) 0.0123(15) 0.0154(16) 0.0004(14)
C2 0.035(2) 0.062(3) 0.063(3) 0.036(2) 0.009(2) 0.0029(19)
C3 0.040(2) 0.064(3) 0.066(3) 0.040(2) 0.011(2) -0.001(2)
C4 0.033(2) 0.031(2) 0.040(2) 0.007(2) 0.0169(18) -0.0010(16)
C4A 0.028(16) 0.020(16) 0.029(16) 0.003(9) 0.015(10) -0.001(9)
C5 0.042(2) 0.034(2) 0.059(3) 0.019(2) 0.016(2) 0.0031(18)
C5A 0.064(19) 0.07(2) 0.07(2) 0.012(10) 0.034(12) -0.002(10)
C6 0.048(3) 0.034(2) 0.073(3) 0.022(2) 0.023(2) -0.0017(19)
C6A 0.08(2) 0.09(2) 0.09(2) 0.010(10) 0.044(14) -0.008(10)
C7 0.038(2) 0.035(2) 0.054(3) 0.0093(19) 0.015(2) -0.0087(17)
C7A 0.07(2) 0.08(2) 0.08(2) 0.008(10) 0.039(13) -0.002(10)
C8 0.037(2) 0.029(2) 0.035(2) 0.006(2) 0.0161(19) 0.0032(17)
C8A 0.017(14) 0.014(15) 0.026(16) 0.006(9) 0.015(10) 0.005(9)
C9 0.034(4) 0.023(3) 0.042(3) 0.008(2) 0.017(2) -0.0011(16)
C9A 0.04(4) 0.04(4) 0.04(4) -0.001(10) 0.02(2) 0.001(10)
C10 0.0289(17) 0.0286(18) 0.0363(18) 0.0049(15) 0.0147(15) -0.0010(14)
C11 0.033(2) 0.040(2) 0.076(3) 0.013(2) 0.021(2) -0.0054(17)
C12 0.0264(18) 0.040(2) 0.063(3) 0.0109(19) 0.0135(18) -0.0042(16)
C13 0.044(2) 0.044(2) 0.0322(18) -0.0069(16) 0.0200(16) -0.0156(17)
C14 0.054(6) 0.032(5) 0.033(5) -0.007(4) 0.023(5) -0.005(4)
C14A 0.077(7) 0.055(6) 0.046(5) -0.013(4) 0.035(5) -0.027(5)
C15 0.053(6) 0.030(5) 0.038(5) -0.008(4) 0.026(5) -0.013(4)
C15A 0.083(7) 0.061(6) 0.052(5) -0.015(4) 0.035(5) -0.037(5)
C16 0.058(7) 0.044(7) 0.048(6) -0.006(5) 0.033(5) -0.003(5)
C16A 0.045(5) 0.028(5) 0.029(4) -0.001(3) 0.019(4) -0.010(4)
C17 0.071(7) 0.065(7) 0.051(6) -0.010(5) 0.035(5) -0.028(6)
C17A 0.052(5) 0.059(6) 0.041(4) -0.006(4) 0.021(4) -0.024(4)
C18 0.074(7) 0.070(7) 0.061(6) -0.011(5) 0.042(5) -0.040(6)
C18A 0.059(5) 0.064(6) 0.058(5) -0.003(4) 0.032(4) -0.022(5)
C19 0.067(7) 0.057(7) 0.046(6) -0.004(5) 0.038(5) -0.019(6)
C19A 0.049(5) 0.055(6) 0.041(5) -0.002(4) 0.026(4) -0.012(4)
C20 0.043(6) 0.031(7) 0.044(6) -0.004(4) 0.027(4) -0.002(5)
C20A 0.050(6) 0.034(6) 0.036(5) 0.000(3) 0.027(4) -0.002(5)
C21 0.035(6) 0.035(7) 0.032(5) -0.005(4) 0.020(4) -0.005(6)
C21A 0.039(6) 0.032(6) 0.041(5) 0.002(4) 0.024(4) 0.001(5)
C22 0.051(2) 0.043(2) 0.041(2) 0.0043(17) 0.0308(19) 0.0070(18)
C23 0.0392(19) 0.040(2) 0.0363(19) 0.0080(16) 0.0234(17) 0.0094(16)
C24 0.044(2) 0.049(2) 0.0347(19) -0.0026(17) 0.0258(18) -0.0064(17)
C25 0.0217(16) 0.0347(19) 0.0352(18) 0.0036(15) 0.0136(15) 0.0020(14)
C26 0.0200(15) 0.0336(18) 0.0305(17) 0.0002(14) 0.0115(14) -0.0007(13)
C27 0.0242(17) 0.047(2) 0.0345(19) 0.0161(16) 0.0100(15) 0.0035(15)
C28 0.0239(17) 0.053(2) 0.0346(18) 0.0156(17) 0.0146(15) -0.0005(15)
C29 0.0175(14) 0.0352(18) 0.0247(16) 0.0001(13) 0.0088(13) -0.0040(13)
C30 0.0167(14) 0.0290(16) 0.0206(15) -0.0022(12) 0.0064(12) -0.0021(12)
C31 0.0237(15) 0.0301(17) 0.0251(16) 0.0005(13) 0.0121(13) -0.0031(13)
C32 0.0197(15) 0.0327(18) 0.0248(17) 0.0006(14) 0.0109(13) -0.0048(13)
C33 0.0199(15) 0.0337(18) 0.0255(16) 0.0036(13) 0.0111(13) -0.0025(13)
C34 0.0272(17) 0.047(2) 0.0290(18) -0.0103(16) 0.0104(14) -0.0098(16)
C35 0.0334(18) 0.054(2) 0.0348(19) -0.0146(17) 0.0230(16) -0.0078(16)
C36 0.0209(16) 0.043(2) 0.0357(18) -0.0059(15) 0.0166(15) -0.0040(14)
C37 0.0201(15) 0.0350(18) 0.0260(16) -0.0002(13) 0.0120(13) -0.0051(13)
C38 0.0240(16) 0.0398(19) 0.0224(16) 0.0001(14) 0.0131(13) -0.0019(14)
C39 0.0192(15) 0.0360(18) 0.0221(15) -0.0005(13) 0.0096(13) -0.0023(13)
C40 0.0288(17) 0.047(2) 0.0207(15) -0.0009(15) 0.0126(14) -0.0088(15)
C41 0.0250(16) 0.047(2) 0.0289(17) -0.0015(15) 0.0135(14) -0.0134(15)
C42 0.0203(15) 0.0397(19) 0.0238(16) -0.0015(14) 0.0082(13) -0.0062(14)
C43 0.0219(15) 0.0435(19) 0.0208(15) -0.0013(14) 0.0101(13) -0.0045(14)
C44 0.0199(15) 0.0319(17) 0.0269(16) -0.0006(13) 0.0128(13) -0.0014(13)
C45 0.0152(14) 0.0363(19) 0.0177(15) 0.0016(13) 0.0058(12) -0.0014(13)
C46 0.0244(16) 0.0405(19) 0.0275(17) -0.0042(15) 0.0117(14) -0.0068(14)
N1 0.0298(15) 0.0331(16) 0.0370(16) 0.0101(13) 0.0142(13) 0.0024(12)
N2 0.0296(15) 0.0345(16) 0.0425(17) 0.0154(13) 0.0120(14) 0.0026(12)
N3 0.0273(14) 0.0311(15) 0.0410(16) 0.0074(13) 0.0148(13) -0.0007(12)
N4 0.0273(14) 0.0292(14) 0.0306(14) 0.0020(12) 0.0144(12) 0.0002(11)
N5 0.0402(16) 0.0373(17) 0.0307(15) -0.0023(13) 0.0183(13) -0.0064(13)
N6 0.034(6) 0.039(5) 0.027(5) 0.000(4) 0.015(4) -0.008(4)
N6A 0.047(6) 0.042(4) 0.027(4) -0.004(3) 0.017(4) -0.014(4)
N7 0.0348(15) 0.0375(16) 0.0295(15) 0.0029(12) 0.0188(13) 0.0041(13)
N8 0.0539(19) 0.0411(17) 0.0314(15) -0.0027(13) 0.0254(15) -0.0077(14)
O1 0.0196(10) 0.0421(13) 0.0324(12) 0.0080(10) 0.0130(10) 0.0007(9)
O1W 0.123(2) 0.123(2) 0.119(2) 0.0006(10) 0.0648(12) 0.0045(10)
O1WA 0.062(7) 0.062(7) 0.062(7) -0.0002(11) 0.031(3) 0.0002(11)
O2 0.0272(13) 0.0590(18) 0.082(2) 0.0362(16) 0.0287(14) 0.0135(12)
O2W 0.132(5) 0.133(5) 0.133(5) -0.0006(10) 0.067(3) 0.0001(10)
O2WA 0.089(9) 0.090(9) 0.090(9) -0.0001(11) 0.046(4) 0.0000(11)
O3 0.0503(16) 0.0323(14) 0.0401(14) -0.0036(12) 0.0048(12) 0.0041(12)
O3W 0.205(8) 0.205(8) 0.206(8) 0.0009(11) 0.105(4) -0.0013(11)
O3WA 0.105(10) 0.105(10) 0.105(10) 0.0008(11) 0.053(5) -0.0003(11)
O4 0.0235(11) 0.0325(12) 0.0242(11) 0.0030(9) 0.0084(10) 0.0022(9)
O5 0.0255(12) 0.0346(14) 0.0427(14) 0.0013(11) 0.0201(11) -0.0018(10)
O6 0.0243(11) 0.0366(13) 0.0362(13) -0.0017(10) 0.0189(10) -0.0028(10)
O7 0.0252(11) 0.0451(14) 0.0232(12) -0.0037(10) 0.0088(9) -0.0101(10)
O8 0.0457(16) 0.0713(19) 0.0322(14) 0.0019(13) 0.0076(12) -0.0343(14)
O9 0.0183(11) 0.0358(13) 0.0261(12) 0.0069(10) 0.0102(10) 0.0049(9)
Ni1 0.0177(2) 0.0300(2) 0.0236(2) 0.00362(16) 0.01034(17) 0.00163(15)
Ni2 0.0198(2) 0.0292(2) 0.0230(2) 0.00398(16) 0.00940(17) 0.00262(16)

loop_
_atom_type_symbol
_atom_type_description
_atom_type_scat_dispersion_real
_atom_type_scat_dispersion_imag
_atom_type_scat_source
C C 0.0033 0.0016 'International Tables Vol C Tables 4.2.6.8 and 6.1.1.4'
H H 0.0000 0.0000 'International Tables Vol C Tables 4.2.6.8 and 6.1.1.4'
N N 0.0061 0.0033 'International Tables Vol C Tables 4.2.6.8 and 6.1.1.4'
O O 0.0106 0.0060 'International Tables Vol C Tables 4.2.6.8 and 6.1.1.4'
Ni Ni 0.3393 1.1124 'International Tables Vol C Tables 4.2.6.8 and 6.1.1.4'

loop_
_geom_angle_atom_site_label_1
_geom_angle_atom_site_label_2
_geom_angle_atom_site_label_3
_geom_angle
_geom_angle_site_symmetry_1
_geom_angle_site_symmetry_3
N1 C1 N2 112.5(3) . .
N1 C1 H1A 123.8 . .
N2 C1 H1A 123.8 . .
C3 C2 N1 110.5(3) . .
C3 C2 H2A 124.7 . .
N1 C2 H2A 124.7 . .
C2 C3 N2 106.1(3) . .
C2 C3 H3A 126.9 . .
N2 C3 H3A 126.9 . .
C9 C4 C5 120.5(4) . .
C9 C4 N2 120.0(4) . .
C5 C4 N2 119.5(3) . .
C5A C4A C9A 120.1(12) . .
C5A C4A N2 119(2) . .
C9A C4A N2 120(2) . .
C6 C5 C4 119.2(4) . .
C6 C5 H5A 120.4 . .
C4 C5 H5A 120.4 . .
C4A C5A C6A 119.6(13) . .
C4A C5A H5AA 120.2 . .
C6A C5A H5AA 120.2 . .
C5 C6 C7 121.1(4) . .
C5 C6 H6A 119.5 . .
C7 C6 H6A 119.5 . .
C7A C6A C5A 120.3(13) . .
C7A C6A H6AA 119.8 . .
C5A C6A H6AA 119.8 . .
C8 C7 C6 119.0(4) . .
C8 C7 H7A 120.5 . .
C6 C7 H7A 120.5 . .
C6A C7A C8A 120.1(13) . .
C6A C7A H7AA 119.9 . .
C8A C7A H7AA 119.9 . .
C7 C8 C9 120.6(4) . .
C7 C8 N3 119.1(4) . .
C9 C8 N3 120.3(4) . .
C7A C8A C9A 119.5(12) . .
C7A C8A N3 121(3) . .
C9A C8A N3 120(2) . .
C4 C9 C8 119.5(5) . .
C4 C9 H9A 120.3 . .
C8 C9 H9A 120.3 . .
C4A C9A C8A 120.2(13) . .
C4A C9A H9AA 119.9 . .
C8A C9A H9AA 119.9 . .
N4 C10 N3 111.7(3) . .
N4 C10 H10A 124.1 . .
N3 C10 H10A 124.1 . .
C12 C11 N3 106.9(3) . .
C12 C11 H11A 126.6 . .
N3 C11 H11A 126.6 . .
C11 C12 N4 110.1(3) . .
C11 C12 H12A 125.0 . .
N4 C12 H12A 125.0 . .
N5 C13 N6 109.8(5) . .
N5 C13 N6A 112.3(4) . .
N6 C13 N6A 18.5(9) . .
N5 C13 H13A 125.1 . .
N6 C13 H13A 125.1 . .
N6A C13 H13A 119.6 . .
N5 C13 H13B 123.8 . .
N6 C13 H13B 122.8 . .
N6A C13 H13B 123.9 . .
H13A C13 H13B 17.3 . .
C15 C14 N5 109.5(6) . .
C15 C14 H14A 125.3 . .
N5 C14 H14A 125.3 . .
C15A C14A N5 110.0(6) . .
C15A C14A H14B 125.0 . .
N5 C14A H14B 125.0 . .
C14 C15 N6 105.5(7) . .
C14 C15 H15A 127.3 . .
N6 C15 H15A 127.3 . .
C14A C15A N6A 106.7(6) . .
C14A C15A H15B 126.7 . .
N6A C15A H15B 126.7 . .
C21 C16 C17 120.9(8) . .
C21 C16 N6 116.3(10) . .
C17 C16 N6 122.7(9) . .
C21A C16A C17A 119.9(7) . .
C21A C16A N6A 121.9(8) . .
C17A C16A N6A 118.0(7) . .
C16 C17 C18 120.1(8) . .
C16 C17 H17A 119.9 . .
C18 C17 H17A 119.9 . .
C18A C17A C16A 119.2(7) . .
C18A C17A H17B 120.4 . .
C16A C17A H17B 120.4 . .
C19 C18 C17 120.6(8) . .
C19 C18 H18A 119.7 . .
C17 C18 H18A 119.7 . .
C19A C18A C17A 121.2(8) . .
C19A C18A H18B 119.4 . .
C17A C18A H18B 119.4 . .
C18 C19 C20 117.4(8) . .
C18 C19 H19A 121.3 . .
C20 C19 H19A 121.3 . .
C18A C19A C20A 119.8(7) . .
C18A C19A H19B 120.1 . .
C20A C19A H19B 120.1 . .
C19 C20 C21 123.4(8) . .
C19 C20 N8 116.3(9) . .
C21 C20 N8 120.2(9) . .
C19A C20A C21A 118.5(7) . .
C19A C20A N8 125.2(8) . .
C21A C20A N8 116.2(8) . .
C16 C21 C20 117.6(9) . .
C16 C21 H21A 121.2 . .
C20 C21 H21A 121.2 . .
C16A C21A C20A 121.2(8) . .
C16A C21A H21B 119.4 . .
C20A C21A H21B 119.4 . .
C23 C22 N8 106.4(3) . .
C23 C22 H22A 126.8 . .
N8 C22 H22A 126.8 . .
C22 C23 N7 109.6(3) . .
C22 C23 H23A 125.2 . .
N7 C23 H23A 125.2 . .
N7 C24 N8 111.7(3) . .
N7 C24 H24A 124.2 . .
N8 C24 H24A 124.2 . .
O2 C25 O1 125.4(3) . .
O2 C25 C26 116.9(3) . .
O1 C25 C26 117.7(3) . .
C27 C26 C31 118.9(3) . .
C27 C26 C25 119.2(3) . .
C31 C26 C25 121.9(3) . .
C28 C27 C26 120.5(3) . .
C28 C27 H27A 119.8 . .
C26 C27 H27A 119.8 . .
C27 C28 C29 121.2(3) . .
C27 C28 H28A 119.4 . .
C29 C28 H28A 119.4 . .
C28 C29 C30 118.7(3) . .
C28 C29 C33 119.8(3) . .
C30 C29 C33 121.6(3) . .
C31 C30 C29 119.8(3) . .
C31 C30 C32 119.6(3) . .
C29 C30 C32 120.2(3) . .
C26 C31 C30 121.0(3) . .
C26 C31 H31A 119.5 . .
C30 C31 H31A 119.5 . .
O3 C32 O4 123.3(3) . .
O3 C32 C30 117.3(3) . .
O4 C32 C30 119.4(3) . .
C34 C33 C38 118.7(3) . .
C34 C33 C29 120.8(3) . .
C38 C33 C29 120.5(3) . .
C33 C34 C35 120.3(3) . .
C33 C34 H34A 119.9 . .
C35 C34 H34A 119.9 . .
C36 C35 C34 120.2(3) . .
C36 C35 H35A 119.9 . .
C34 C35 H35A 119.9 . .
C35 C36 C37 121.2(3) . .
C35 C36 H36A 119.4 . .
C37 C36 H36A 119.4 . .
C38 C37 C36 117.7(3) . .
C38 C37 C39 121.8(3) . .
C36 C37 C39 120.3(3) . .
C33 C38 C37 121.9(3) . .
C33 C38 H38A 119.1 . .
C37 C38 H38A 119.1 . .
C40 C39 C44 117.5(3) . .
C40 C39 C37 118.8(3) . .
C44 C39 C37 123.6(3) . .
C41 C40 C39 122.1(3) . .
C41 C40 H40A 118.9 . .
C39 C40 H40A 118.9 . .
C40 C41 C42 120.3(3) . .
C40 C41 H41A 119.9 . .
C42 C41 H41A 119.9 . .
C41 C42 C43 118.7(3) . .
C41 C42 C46 120.2(3) . .
C43 C42 C46 121.1(3) . .
C42 C43 C44 121.4(3) . .
C42 C43 H43A 119.3 . .
C44 C43 H43A 119.3 . .
C43 C44 C39 120.0(3) . .
C43 C44 C45 117.3(3) . .
C39 C44 C45 122.8(3) . .
O5 C45 O6 126.5(3) . .
O5 C45 C44 117.6(3) . .
O6 C45 C44 115.9(3) . .
O7 C46 O8 126.1(3) . .
O7 C46 C42 116.8(3) . .
O8 C46 C42 117.0(3) . .
C1 N1 C2 104.8(3) . .
C1 N1 Ni2 126.9(2) . .
C2 N1 Ni2 127.6(2) . .
C1 N2 C3 106.1(3) . .
C1 N2 C4 127.1(3) . .
C3 N2 C4 126.7(3) . .
C1 N2 C4A 128.0(14) . .
C3 N2 C4A 121.0(14) . .
C4 N2 C4A 22.6(18) . .
C10 N3 C11 106.4(3) . .
C10 N3 C8 127.9(3) . .
C11 N3 C8 125.2(3) . .
C10 N3 C8A 122.3(16) . .
C11 N3 C8A 129.0(14) . .
C8 N3 C8A 20.4(18) . .
C10 N4 C12 104.9(3) . .
C10 N4 Ni1 130.2(2) . 5_764
C12 N4 Ni1 124.2(2) . 5_764
C13 N5 C14 106.7(5) . .
C13 N5 C14A 104.9(4) . .
C14 N5 C14A 25.3(6) . .
C13 N5 Ni2 126.6(2) . 6_566
C14 N5 Ni2 126.2(4) . 6_566
C14A N5 Ni2 125.7(4) . 6_566
C15 N6 C13 107.9(6) . .
C15 N6 C16 123.9(8) . .
C13 N6 C16 128.1(9) . .
C13 N6A C15A 106.0(5) . .
C13 N6A C16A 125.0(7) . .
C15A N6A C16A 128.9(7) . .
C24 N7 C23 105.6(3) . .
C24 N7 Ni1 127.5(2) . .
C23 N7 Ni1 126.5(2) . .
C24 N8 C22 106.6(3) . .
C24 N8 C20 133.8(7) . .
C22 N8 C20 119.6(7) . .
C24 N8 C20A 121.5(6) . .
C22 N8 C20A 130.9(5) . .
C20 N8 C20A 15.9(11) . .
C25 O1 Ni1 125.0(2) . .
C32 O4 Ni2 126.0(2) . 5_764
C32 O4 Ni1 137.0(2) . 5_764
Ni2 O4 Ni1 96.32(8) 5_764 5_764
C45 O5 Ni2 127.7(2) . 5_764
C45 O6 Ni1 128.2(2) . 5_764
C46 O7 Ni2 128.4(2) . 8_455
Ni1 O9 Ni2 102.88(9) . .
Ni1 O9 H9WB 100(3) . .
Ni2 O9 H9WB 113(3) . .
Ni1 O9 H9WA 131(3) . .
Ni2 O9 H9WA 100(3) . .
H9WB O9 H9WA 110(4) . .
O6 Ni1 O1 176.48(9) 5_764 .
O6 Ni1 O9 88.41(9) 5_764 .
O1 Ni1 O9 95.11(9) . .
O6 Ni1 N4 85.97(10) 5_764 5_764
O1 Ni1 N4 90.51(9) . 5_764
O9 Ni1 N4 174.37(9) . 5_764
O6 Ni1 N7 89.30(10) 5_764 .
O1 Ni1 N7 90.81(10) . .
O9 Ni1 N7 88.87(10) . .
N4 Ni1 N7 91.40(11) 5_764 .
O6 Ni1 O4 91.18(8) 5_764 5_764
O1 Ni1 O4 89.71(9) . 5_764
O9 Ni1 O4 74.78(8) . 5_764
N4 Ni1 O4 104.98(9) 5_764 5_764
N7 Ni1 O4 163.62(10) . 5_764
N5 Ni2 O5 83.71(10) 6_565 5_764
N5 Ni2 O7 89.41(10) 6_565 8_556
O5 Ni2 O7 89.13(9) 5_764 8_556
N5 Ni2 N1 91.23(12) 6_565 .
O5 Ni2 N1 174.84(10) 5_764 .
O7 Ni2 N1 89.76(10) 8_556 .
N5 Ni2 O9 177.45(10) 6_565 .
O5 Ni2 O9 98.72(9) 5_764 .
O7 Ni2 O9 89.84(8) 8_556 .
N1 Ni2 O9 86.32(10) . .
N5 Ni2 O4 106.88(9) 6_565 5_764
O5 Ni2 O4 83.34(9) 5_764 5_764
O7 Ni2 O4 161.09(9) 8_556 5_764
N1 Ni2 O4 99.20(9) . 5_764
O9 Ni2 O4 74.28(8) . 5_764

loop_
_geom_bond_atom_site_label_1
_geom_bond_atom_site_label_2
_geom_bond_distance
_geom_bond_site_symmetry_2
C1 N1 1.306(4) .
C1 N2 1.336(4) .
C1 H1A 0.9300 .
C2 C3 1.333(6) .
C2 N1 1.368(5) .
C2 H2A 0.9300 .
C3 N2 1.379(5) .
C3 H3A 0.9300 .
C4 C9 1.376(5) .
C4 C5 1.380(5) .
C4 N2 1.425(4) .
C4A C5A 1.377(10) .
C4A C9A 1.378(10) .
C4A N2 1.439(10) .
C5 C6 1.370(5) .
C5 H5A 0.9300 .
C5A C6A 1.378(10) .
C5A H5AA 0.9300 .
C6 C7 1.380(5) .
C6 H6A 0.9300 .
C6A C7A 1.376(10) .
C6A H6AA 0.9300 .
C7 C8 1.376(5) .
C7 H7A 0.9300 .
C7A C8A 1.378(10) .
C7A H7AA 0.9300 .
C8 C9 1.378(5) .
C8 N3 1.434(4) .
C8A C9A 1.379(10) .
C8A N3 1.447(10) .
C9 H9A 0.9300 .
C9A H9AA 0.9300 .
C10 N4 1.309(4) .
C10 N3 1.353(4) .
C10 H10A 0.9300 .
C11 C12 1.335(5) .
C11 N3 1.361(4) .
C11 H11A 0.9300 .
C12 N4 1.379(4) .
C12 H12A 0.9300 .
C13 N5 1.313(4) .
C13 N6 1.366(8) .
C13 N6A 1.366(7) .
C13 H13A 0.9300 .
C13 H13B 0.9299 .
C14 C15 1.363(8) .
C14 N5 1.369(7) .
C14 H14A 0.9300 .
C14A C15A 1.360(8) .
C14A N5 1.383(7) .
C14A H14B 0.9300 .
C15 N6 1.363(8) .
C15 H15A 0.9300 .
C15A N6A 1.372(8) .
C15A H15B 0.9300 .
C16 C21 1.365(8) .
C16 C17 1.373(8) .
C16 N6 1.422(8) .
C16A C21A 1.367(8) .
C16A C17A 1.380(8) .
C16A N6A 1.431(7) .
C17 C18 1.378(8) .
C17 H17A 0.9300 .
C17A C18A 1.375(8) .
C17A H17B 0.9300 .
C18 C19 1.374(8) .
C18 H18A 0.9300 .
C18A C19A 1.373(8) .
C18A H18B 0.9300 .
C19 C20 1.375(8) .
C19 H19A 0.9300 .
C19A C20A 1.388(8) .
C19A H19B 0.9300 .
C20 C21 1.377(8) .
C20 N8 1.416(8) .
C20A C21A 1.389(8) .
C20A N8 1.459(7) .
C21 H21A 0.9300 .
C21A H21B 0.9300 .
C22 C23 1.341(5) .
C22 N8 1.379(5) .
C22 H22A 0.9300 .
C23 N7 1.381(4) .
C23 H23A 0.9300 .
C24 N7 1.308(5) .
C24 N8 1.345(4) .
C24 H24A 0.9300 .
C25 O2 1.248(4) .
C25 O1 1.261(4) .
C25 C26 1.508(4) .
C26 C27 1.386(5) .
C26 C31 1.390(4) .
C27 C28 1.382(5) .
C27 H27A 0.9300 .
C28 C29 1.390(5) .
C28 H28A 0.9300 .
C29 C30 1.401(4) .
C29 C33 1.484(4) .
C30 C31 1.393(4) .
C30 C32 1.516(4) .
C31 H31A 0.9300 .
C32 O3 1.221(4) .
C32 O4 1.271(4) .
C33 C34 1.388(5) .
C33 C38 1.391(4) .
C34 C35 1.391(5) .
C34 H34A 0.9300 .
C35 C36 1.368(5) .
C35 H35A 0.9300 .
C36 C37 1.400(4) .
C36 H36A 0.9300 .
C37 C38 1.394(4) .
C37 C39 1.489(4) .
C38 H38A 0.9300 .
C39 C40 1.393(4) .
C39 C44 1.406(4) .
C40 C41 1.376(4) .
C40 H40A 0.9300 .
C41 C42 1.386(4) .
C41 H41A 0.9300 .
C42 C43 1.386(4) .
C42 C46 1.500(4) .
C43 C44 1.391(4) .
C43 H43A 0.9300 .
C44 C45 1.506(4) .
C45 O5 1.243(4) .
C45 O6 1.258(4) .
C46 O7 1.249(4) .
C46 O8 1.257(4) .
N1 Ni2 2.069(3) .
N4 Ni1 2.070(3) 5_764
N5 Ni2 2.057(3) 6_566
N7 Ni1 2.072(3) .
O1 Ni1 2.056(2) .
O1WA O1WA 0.93(4) 2_754
O4 Ni2 2.179(2) 5_764
O4 Ni1 2.188(2) 5_764
O5 Ni2 2.059(2) 5_764
O6 Ni1 2.050(2) 5_764
O7 Ni2 2.068(2) 8_455
O9 Ni1 2.063(2) .
O9 Ni2 2.098(2) .
O9 H9WB 0.857(10) .
O9 H9WA 0.860(10) .
Ni1 O6 2.050(2) 5_764
Ni1 N4 2.070(3) 5_764
Ni1 O4 2.188(2) 5_764
Ni2 N5 2.057(3) 6_565
Ni2 O5 2.059(2) 5_764
Ni2 O7 2.068(2) 8_556
Ni2 O4 2.179(2) 5_764
